data_7016130
loop_
_publ_author_name
'Li, Ming'
'Zeng, Hui'
'Meng, Yanyan'
'Sun, Huiqin'
'Liu, Song'
'Lu, Zhiyun'
'Huang, Yan'
'Pu, Xuemei'

_publ_section_title
;
 Fine tuning of emission color of iridium(iii) complexes from yellow to
 red via substituent effect on 2-phenylbenzothiazole ligands:
 synthesis, photophysical, electrochemical and DFT study.
;
_journal_issue 27
_journal_name_full 'Dalton transactions (Cambridge, England : 2003)'
_journal_page_first 7153
_journal_page_last 7164
_journal_paper_doi 10.1039/c1dt10305a
_journal_volume 40
_journal_year 2011
_chemical_formula_sum 'C71 H75 Ir N2 O2 S2'
_chemical_formula_weight 1244.65
_chemical_name_systematic
;
?
;
_space_group_IT_number 2
_symmetry_cell_setting triclinic
_symmetry_space_group_name_Hall '-P 1'
_symmetry_space_group_name_H-M 'P -1'
_atom_sites_solution_hydrogens geom
_atom_sites_solution_primary direct
_atom_sites_solution_secondary difmap
_audit_creation_method SHELXL-97
_cell_angle_alpha 88.90(3)
_cell_angle_beta 81.91(3)
_cell_angle_gamma 87.03(3)
_cell_formula_units_Z 2
_cell_length_a 11.046(2)
_cell_length_b 15.200(3)
_cell_length_c 18.650(4)
_cell_measurement_reflns_used 10213
_cell_measurement_temperature 113(2)
_cell_measurement_theta_max 27.894
_cell_measurement_theta_min 1.727
_cell_volume 3095.8(11)
_computing_cell_refinement crystalclear
_computing_data_collection 'crystalclear(Rigaku/MSC Inc., 2005)'
_computing_data_reduction crystalclear
_computing_molecular_graphics PLATON
_computing_publication_material PLATON
_computing_structure_refinement 'SHELXL-97 (Sheldrick, 1997)'
_computing_structure_solution 'SHELXS-97 (Sheldrick, 1990)'
_diffrn_ambient_temperature 113(2)
_diffrn_detector_area_resol_mean 7.31
_diffrn_measured_fraction_theta_full 0.995
_diffrn_measured_fraction_theta_max 0.995
_diffrn_measurement_device_type 'rigaku saturn CCD area detector'
_diffrn_measurement_method '\w and \f scans'
_diffrn_radiation_monochromator confocal
_diffrn_radiation_source 'rotating anode'
_diffrn_radiation_type MoK\a
_diffrn_radiation_wavelength 0.71073
_diffrn_reflns_av_R_equivalents 0.0325
_diffrn_reflns_av_sigmaI/netI 0.0460
_diffrn_reflns_limit_h_max 13
_diffrn_reflns_limit_h_min -13
_diffrn_reflns_limit_k_max 17
_diffrn_reflns_limit_k_min -17
_diffrn_reflns_limit_l_max 22
_diffrn_reflns_limit_l_min -16
_diffrn_reflns_number 22776
_diffrn_reflns_theta_full 25.02
_diffrn_reflns_theta_max 25.02
_diffrn_reflns_theta_min 1.73
_diffrn_standards_decay_% 0
_diffrn_standards_interval_count 0
_diffrn_standards_interval_time 0
_diffrn_standards_number 0
_exptl_absorpt_coefficient_mu 2.270
_exptl_absorpt_correction_T_max 0.8048
_exptl_absorpt_correction_T_min 0.6596
_exptl_absorpt_correction_type multi-scan
_exptl_absorpt_process_details crystalclear
_exptl_crystal_colour red
_exptl_crystal_density_diffrn 1.335
_exptl_crystal_density_method 'not measured'
_exptl_crystal_description block
_exptl_crystal_F_000 1280
_exptl_crystal_size_max 0.20
_exptl_crystal_size_mid 0.18
_exptl_crystal_size_min 0.10
_refine_diff_density_max 1.063
_refine_diff_density_min -1.763
_refine_diff_density_rms 0.093
_refine_ls_extinction_coef 0.0060(2)
_refine_ls_extinction_expression Fc^*^=kFc[1+0.001xFc^2^\l^3^/sin(2\q)]^-1/4^
_refine_ls_extinction_method SHELXL
_refine_ls_goodness_of_fit_ref 1.065
_refine_ls_hydrogen_treatment constr
_refine_ls_matrix_type full
_refine_ls_number_parameters 718
_refine_ls_number_reflns 10867
_refine_ls_number_restraints 0
_refine_ls_restrained_S_all 1.065
_refine_ls_R_factor_all 0.0295
_refine_ls_R_factor_gt 0.0269
_refine_ls_shift/su_max 0.004
_refine_ls_shift/su_mean 0.000
_refine_ls_structure_factor_coef Fsqd
_refine_ls_weighting_details 'calc w=1/[\s^2^(Fo^2^)+(0.0353P)^2^+0.0000P] where P=(Fo^2^+2Fc^2^)/3'
_refine_ls_weighting_scheme calc
_refine_ls_wR_factor_gt 0.0647
_refine_ls_wR_factor_ref 0.0665
_reflns_number_gt 10147
_reflns_number_total 10867
_reflns_threshold_expression >2sigma(I)
_cod_data_source_file c1dt10305a.txt
_cod_data_source_block shelxl
_cod_depositor_comments
;
The following automatic conversions were performed:

'_symmetry_cell_setting' value 'Triclinic' changed to 'triclinic'
according to /home/saulius/struct/CIF-dictionaries/cif_core.dic
dictionary named 'cif_core.dic' version 2.4.1 from
2010-06-29.

'_exptl_absorpt_correction_type' value 'MULTI-SCAN'
changed to 'multi-scan' according to
/home/saulius/struct/CIF-dictionaries/cif_core.dic dictionary named
'cif_core.dic' version 2.4.1 from
2010-06-29.

'_refine_ls_hydrogen_treatment' value 'CONSTR' changed
to 'constr' according to
/home/saulius/struct/CIF-dictionaries/cif_core.dic dictionary named
'cif_core.dic' version 2.4.1 from 2010-06-29.

Automatic conversion script
Id: cif_fix_values 1715 2011-07-08 13:25:40Z adriana 
;
_cod_original_sg_symbol_H-M P-1
_cod_database_code 7016130

loop_
_symmetry_equiv_pos_as_xyz
'x, y, z'
'-x, -y, -z'

loop_
_atom_site_label
_atom_site_type_symbol
_atom_site_fract_x
_atom_site_fract_y
_atom_site_fract_z
_atom_site_U_iso_or_equiv
_atom_site_adp_type
_atom_site_occupancy
_atom_site_symmetry_multiplicity
_atom_site_calc_flag
_atom_site_refinement_flags
_atom_site_disorder_assembly
_atom_site_disorder_group
Ir1 Ir 0.224648(9) 0.203529(6) 0.036821(5) 0.01152(5) Uani 1 1 d . . .
S1 S 0.40499(8) 0.44872(5) 0.08451(5) 0.0296(2) Uani 1 1 d . . .
S2 S 0.00164(7) -0.03227(5) 0.09509(4) 0.01837(16) Uani 1 1 d . . .
O1 O 0.12202(18) 0.22043(13) -0.05313(10) 0.0173(4) Uani 1 1 d . . .
O2 O 0.38420(18) 0.17883(13) -0.04003(10) 0.0164(4) Uani 1 1 d . . .
N1 N 0.2775(2) 0.33047(16) 0.03727(12) 0.0153(5) Uani 1 1 d . . .
N2 N 0.1654(2) 0.07827(15) 0.04927(12) 0.0133(5) Uani 1 1 d . . .
C1 C 0.2401(3) 0.40982(18) 0.00629(15) 0.0150(6) Uani 1 1 d . . .
C2 C 0.1504(3) 0.4231(2) -0.03810(16) 0.0197(6) Uani 1 1 d . . .
H2 H 0.1078 0.3749 -0.0519 0.024 Uiso 1 1 calc R . .
C3 C 0.1236(3) 0.5074(2) -0.06205(16) 0.0236(7) Uani 1 1 d . . .
H3 H 0.0618 0.5169 -0.0924 0.028 Uiso 1 1 calc R . .
C4 C 0.1857(3) 0.5791(2) -0.04239(18) 0.0292(8) Uani 1 1 d . . .
H4 H 0.1662 0.6364 -0.0598 0.035 Uiso 1 1 calc R . .
C5 C 0.2744(3) 0.5672(2) 0.00171(19) 0.0335(8) Uani 1 1 d . . .
H5 H 0.3165 0.6159 0.0152 0.040 Uiso 1 1 calc R . .
C6 C 0.3015(3) 0.4824(2) 0.02645(17) 0.0234(7) Uani 1 1 d . . .
C7 C 0.3616(3) 0.34143(18) 0.08001(15) 0.0162(6) Uani 1 1 d . . .
C8 C 0.3967(3) 0.26788(18) 0.12330(15) 0.0152(6) Uani 1 1 d . . .
C9 C 0.4816(3) 0.26965(19) 0.17234(16) 0.0196(6) Uani 1 1 d . . .
H9 H 0.5277 0.3202 0.1750 0.024 Uiso 1 1 calc R . .
C10 C 0.4978(3) 0.19786(19) 0.21651(15) 0.0191(6) Uani 1 1 d . . .
H10 H 0.5553 0.1990 0.2498 0.023 Uiso 1 1 calc R . .
C11 C 0.4301(3) 0.12296(19) 0.21269(15) 0.0172(6) Uani 1 1 d . . .
C12 C 0.3493(3) 0.12103(18) 0.16194(15) 0.0151(6) Uani 1 1 d . . .
H12 H 0.3058 0.0693 0.1586 0.018 Uiso 1 1 calc R . .
C13 C 0.3295(2) 0.19239(18) 0.11543(15) 0.0139(6) Uani 1 1 d . . .
C14 C 0.4422(3) 0.04854(18) 0.26475(15) 0.0176(6) Uani 1 1 d . . .
C15 C 0.5534(3) 0.02624(19) 0.28963(15) 0.0184(6) Uani 1 1 d . . .
H15 H 0.6233 0.0583 0.2722 0.022 Uiso 1 1 calc R . .
C16 C 0.5636(3) -0.04224(19) 0.33958(16) 0.0202(7) Uani 1 1 d . . .
C17 C 0.4605(3) -0.08906(19) 0.36312(16) 0.0205(7) Uani 1 1 d . . .
H17 H 0.4666 -0.1360 0.3970 0.025 Uiso 1 1 calc R . .
C18 C 0.3478(3) -0.0696(2) 0.33866(16) 0.0197(7) Uani 1 1 d . . .
C19 C 0.3408(3) 0.00064(19) 0.29004(15) 0.0186(6) Uani 1 1 d . . .
H19 H 0.2647 0.0162 0.2738 0.022 Uiso 1 1 calc R . .
C20 C 0.2329(3) -0.1212(2) 0.36300(17) 0.0240(7) Uani 1 1 d . . .
C21 C 0.1891(4) -0.1599(3) 0.2966(2) 0.0444(11) Uani 1 1 d . . .
H21A H 0.1134 -0.1903 0.3116 0.067 Uiso 1 1 calc R . .
H21B H 0.2522 -0.2018 0.2732 0.067 Uiso 1 1 calc R . .
H21C H 0.1737 -0.1123 0.2623 0.067 Uiso 1 1 calc R . .
C22 C 0.1311(3) -0.0581(2) 0.4000(2) 0.0394(9) Uani 1 1 d . . .
H22A H 0.1132 -0.0108 0.3660 0.059 Uiso 1 1 calc R . .
H22B H 0.1579 -0.0326 0.4427 0.059 Uiso 1 1 calc R . .
H22C H 0.0571 -0.0905 0.4149 0.059 Uiso 1 1 calc R . .
C23 C 0.2566(3) -0.1958(2) 0.4163(2) 0.0428(10) Uani 1 1 d . . .
H23A H 0.1804 -0.2253 0.4319 0.064 Uiso 1 1 calc R . .
H23B H 0.2863 -0.1715 0.4585 0.064 Uiso 1 1 calc R . .
H23C H 0.3183 -0.2384 0.3925 0.064 Uiso 1 1 calc R . .
C24 C 0.6835(3) -0.0635(2) 0.37083(17) 0.0254(7) Uani 1 1 d . . .
C25 C 0.7143(3) -0.1626(2) 0.37181(18) 0.0303(8) Uani 1 1 d . . .
H25A H 0.6489 -0.1922 0.4026 0.045 Uiso 1 1 calc R . .
H25B H 0.7918 -0.1741 0.3911 0.045 Uiso 1 1 calc R . .
H25C H 0.7220 -0.1852 0.3224 0.045 Uiso 1 1 calc R . .
C26 C 0.7923(3) -0.0207(3) 0.3265(3) 0.0619(15) Uani 1 1 d . . .
H26A H 0.8022 -0.0418 0.2766 0.093 Uiso 1 1 calc R . .
H26B H 0.8668 -0.0363 0.3479 0.093 Uiso 1 1 calc R . .
H26C H 0.7778 0.0435 0.3266 0.093 Uiso 1 1 calc R . .
C27 C 0.6675(4) -0.0307(3) 0.4491(2) 0.0608(14) Uani 1 1 d . . .
H27A H 0.6550 0.0336 0.4493 0.091 Uiso 1 1 calc R . .
H27B H 0.7410 -0.0477 0.4710 0.091 Uiso 1 1 calc R . .
H27C H 0.5963 -0.0571 0.4771 0.091 Uiso 1 1 calc R . .
C28 C 0.2159(3) -0.00429(17) 0.02527(15) 0.0138(6) Uani 1 1 d . . .
C29 C 0.3310(3) -0.02196(19) -0.01311(16) 0.0184(6) Uani 1 1 d . . .
H29 H 0.3853 0.0241 -0.0255 0.022 Uiso 1 1 calc R . .
C30 C 0.3656(3) -0.10745(19) -0.03309(16) 0.0214(7) Uani 1 1 d . . .
H30 H 0.4448 -0.1205 -0.0588 0.026 Uiso 1 1 calc R . .
C31 C 0.2846(3) -0.17530(19) -0.01566(16) 0.0214(7) Uani 1 1 d . . .
H31 H 0.3089 -0.2335 -0.0312 0.026 Uiso 1 1 calc R . .
C32 C 0.1704(3) -0.15919(19) 0.02355(16) 0.0201(7) Uani 1 1 d . . .
H32 H 0.1160 -0.2054 0.0353 0.024 Uiso 1 1 calc R . .
C33 C 0.1372(3) -0.07332(19) 0.04530(15) 0.0165(6) Uani 1 1 d . . .
C34 C 0.0556(3) 0.07284(18) 0.08733(15) 0.0143(6) Uani 1 1 d . . .
C35 C -0.0022(3) 0.15177(18) 0.12070(15) 0.0148(6) Uani 1 1 d . . .
C36 C -0.1157(3) 0.15860(19) 0.16330(15) 0.0181(6) Uani 1 1 d . . .
H36 H -0.1661 0.1095 0.1690 0.022 Uiso 1 1 calc R . .
C37 C -0.1556(3) 0.23691(19) 0.19750(15) 0.0185(6) Uani 1 1 d . . .
H37 H -0.2343 0.2422 0.2255 0.022 Uiso 1 1 calc R . .
C38 C -0.0793(3) 0.30865(18) 0.19062(14) 0.0148(6) Uani 1 1 d . . .
C39 C 0.0324(3) 0.30177(18) 0.14529(15) 0.0145(6) Uani 1 1 d . . .
H39 H 0.0821 0.3513 0.1397 0.017 Uiso 1 1 calc R . .
C40 C 0.0740(3) 0.22494(18) 0.10776(15) 0.0134(6) Uani 1 1 d . . .
C41 C -0.1177(3) 0.39137(18) 0.23095(15) 0.0154(6) Uani 1 1 d . . .
C42 C -0.0322(3) 0.43358(19) 0.26512(15) 0.0182(6) Uani 1 1 d . . .
H42 H 0.0492 0.4091 0.2623 0.022 Uiso 1 1 calc R . .
C43 C -0.0648(3) 0.5108(2) 0.30305(16) 0.0204(7) Uani 1 1 d . . .
C44 C -0.1837(3) 0.54699(19) 0.30505(15) 0.0196(7) Uani 1 1 d . . .
H44 H -0.2061 0.6004 0.3302 0.024 Uiso 1 1 calc R . .
C45 C -0.2714(3) 0.50648(19) 0.27074(16) 0.0192(6) Uani 1 1 d . . .
C46 C -0.2356(3) 0.42789(19) 0.23455(15) 0.0183(6) Uani 1 1 d . . .
H46 H -0.2938 0.3987 0.2118 0.022 Uiso 1 1 calc R . .
C47 C 0.0315(3) 0.5540(2) 0.34131(18) 0.0283(8) Uani 1 1 d . . .
C48 C 0.0812(4) 0.4865(3) 0.3935(2) 0.0532(12) Uani 1 1 d . . .
H48A H 0.0144 0.4694 0.4306 0.080 Uiso 1 1 calc R . .
H48B H 0.1448 0.5127 0.4167 0.080 Uiso 1 1 calc R . .
H48C H 0.1161 0.4343 0.3665 0.080 Uiso 1 1 calc R . .
C49 C 0.1362(3) 0.5831(3) 0.2857(2) 0.0444(10) Uani 1 1 d . . .
H49A H 0.2000 0.6062 0.3105 0.067 Uiso 1 1 calc R . .
H49B H 0.1058 0.6292 0.2543 0.067 Uiso 1 1 calc R . .
H49C H 0.1704 0.5327 0.2562 0.067 Uiso 1 1 calc R . .
C50 C -0.0228(4) 0.6343(3) 0.3856(2) 0.0463(11) Uani 1 1 d . . .
H50A H -0.0917 0.6167 0.4210 0.069 Uiso 1 1 calc R . .
H50B H -0.0515 0.6798 0.3531 0.069 Uiso 1 1 calc R . .
H50C H 0.0401 0.6579 0.4110 0.069 Uiso 1 1 calc R . .
C51 C -0.4010(3) 0.5460(2) 0.27006(18) 0.0255(7) Uani 1 1 d . . .
C52 C -0.4949(3) 0.4791(2) 0.3016(2) 0.0380(9) Uani 1 1 d . . .
H52A H -0.4866 0.4270 0.2708 0.057 Uiso 1 1 calc R . .
H52B H -0.5778 0.5061 0.3034 0.057 Uiso 1 1 calc R . .
H52C H -0.4802 0.4617 0.3506 0.057 Uiso 1 1 calc R . .
C53 C -0.4189(3) 0.5707(2) 0.19156(19) 0.0341(8) Uani 1 1 d . . .
H53A H -0.4022 0.5184 0.1611 0.051 Uiso 1 1 calc R . .
H53B H -0.3625 0.6162 0.1731 0.051 Uiso 1 1 calc R . .
H53C H -0.5034 0.5932 0.1905 0.051 Uiso 1 1 calc R . .
C54 C -0.4265(3) 0.6309(2) 0.3150(2) 0.0377(9) Uani 1 1 d . . .
H54A H -0.5107 0.6535 0.3131 0.056 Uiso 1 1 calc R . .
H54B H -0.3695 0.6754 0.2950 0.056 Uiso 1 1 calc R . .
H54C H -0.4155 0.6179 0.3654 0.056 Uiso 1 1 calc R . .
C55 C 0.0800(3) 0.2426(2) -0.17281(17) 0.0296(8) Uani 1 1 d . . .
H55A H -0.0030 0.2277 -0.1520 0.044 Uiso 1 1 calc R . .
H55B H 0.1045 0.2104 -0.2180 0.044 Uiso 1 1 calc R . .
H55C H 0.0816 0.3061 -0.1828 0.044 Uiso 1 1 calc R . .
C56 C 0.1684(3) 0.21713(18) -0.11938(15) 0.0178(6) Uani 1 1 d . . .
C57 C 0.2894(3) 0.1953(2) -0.14699(16) 0.0252(7) Uani 1 1 d . . .
H57 H 0.3073 0.1914 -0.1982 0.030 Uiso 1 1 calc R . .
C58 C 0.3889(3) 0.17819(19) -0.10822(16) 0.0207(7) Uani 1 1 d . . .
C59 C 0.5135(3) 0.1584(2) -0.14974(18) 0.0348(8) Uani 1 1 d . . .
H59A H 0.5695 0.2027 -0.1388 0.052 Uiso 1 1 calc R . .
H59B H 0.5081 0.1597 -0.2018 0.052 Uiso 1 1 calc R . .
H59C H 0.5443 0.0998 -0.1358 0.052 Uiso 1 1 calc R . .
C60 C 0.1846(4) 0.2382(3) 0.3107(2) 0.0553(12) Uani 1 1 d . . .
H60 H 0.2168 0.2502 0.2617 0.066 Uiso 1 1 calc R . .
C61 C 0.0780(5) 0.1961(3) 0.3261(3) 0.0640(15) Uani 1 1 d . . .
H61 H 0.0370 0.1777 0.2879 0.077 Uiso 1 1 calc R . .
C62 C 0.0275(4) 0.1795(3) 0.3998(3) 0.0587(13) Uani 1 1 d . . .
H62 H -0.0477 0.1513 0.4114 0.070 Uiso 1 1 calc R . .
C63 C 0.0913(4) 0.2054(3) 0.4533(2) 0.0477(10) Uani 1 1 d . . .
H63 H 0.0609 0.1948 0.5027 0.057 Uiso 1 1 calc R . .
C64 C 0.1989(4) 0.2468(3) 0.4350(2) 0.0505(11) Uani 1 1 d . . .
H64 H 0.2425 0.2646 0.4723 0.061 Uiso 1 1 calc R . .
C65 C 0.2449(4) 0.2629(3) 0.3644(2) 0.0519(11) Uani 1 1 d . . .
H65 H 0.3196 0.2917 0.3531 0.062 Uiso 1 1 calc R . .
C66 C 0.5558(5) 0.2572(3) 0.4313(2) 0.0548(12) Uani 1 1 d . . .
H66 H 0.5022 0.2126 0.4235 0.066 Uiso 1 1 calc R . .
C67 C 0.5164(4) 0.3234(3) 0.4792(2) 0.0527(11) Uani 1 1 d . . .
H67 H 0.4351 0.3254 0.5041 0.063 Uiso 1 1 calc R . .
C68 C 0.5960(5) 0.3875(3) 0.4911(2) 0.0558(12) Uani 1 1 d . . .
H68 H 0.5695 0.4325 0.5252 0.067 Uiso 1 1 calc R . .
C69 C 0.7108(5) 0.3864(3) 0.4548(2) 0.0586(13) Uani 1 1 d . . .
H69 H 0.7644 0.4310 0.4628 0.070 Uiso 1 1 calc R . .
C70 C 0.7496(4) 0.3209(4) 0.4063(2) 0.0644(15) Uani 1 1 d . . .
H70 H 0.8300 0.3205 0.3804 0.077 Uiso 1 1 calc R . .
C71 C 0.6724(5) 0.2553(3) 0.3948(2) 0.0569(13) Uani 1 1 d . . .
H71 H 0.7001 0.2094 0.3618 0.068 Uiso 1 1 calc R . .

loop_
_atom_site_aniso_label
_atom_site_aniso_U_11
_atom_site_aniso_U_22
_atom_site_aniso_U_33
_atom_site_aniso_U_23
_atom_site_aniso_U_13
_atom_site_aniso_U_12
Ir1 0.01096(7) 0.01072(7) 0.01342(7) 0.00157(4) -0.00380(4) -0.00060(4)
S1 0.0385(5) 0.0149(4) 0.0415(5) 0.0075(4) -0.0240(4) -0.0107(4)
S2 0.0165(4) 0.0132(4) 0.0251(4) -0.0007(3) -0.0005(3) -0.0036(3)
O1 0.0172(11) 0.0157(10) 0.0206(11) 0.0043(8) -0.0073(9) -0.0030(9)
O2 0.0159(11) 0.0150(10) 0.0178(10) 0.0012(8) -0.0016(8) 0.0000(8)
N1 0.0131(12) 0.0179(13) 0.0152(12) 0.0029(10) -0.0028(10) -0.0014(10)
N2 0.0127(12) 0.0169(13) 0.0116(11) -0.0002(10) -0.0062(10) 0.0001(10)
C1 0.0180(15) 0.0094(14) 0.0160(14) 0.0035(11) 0.0015(12) 0.0014(12)
C2 0.0197(16) 0.0190(16) 0.0203(15) 0.0021(12) -0.0035(13) 0.0018(13)
C3 0.0255(17) 0.0234(17) 0.0217(16) 0.0051(13) -0.0052(14) 0.0031(14)
C4 0.041(2) 0.0142(16) 0.0326(18) 0.0102(14) -0.0093(16) 0.0010(15)
C5 0.045(2) 0.0155(17) 0.042(2) 0.0065(15) -0.0142(18) -0.0071(16)
C6 0.0294(18) 0.0160(16) 0.0272(17) 0.0065(13) -0.0119(14) -0.0043(14)
C7 0.0160(15) 0.0129(14) 0.0205(15) 0.0023(12) -0.0050(12) -0.0041(12)
C8 0.0149(15) 0.0141(14) 0.0165(14) 0.0023(12) -0.0020(12) -0.0009(12)
C9 0.0193(16) 0.0170(15) 0.0244(16) 0.0009(12) -0.0082(13) -0.0047(13)
C10 0.0148(15) 0.0250(16) 0.0195(15) 0.0015(13) -0.0085(12) -0.0042(13)
C11 0.0148(15) 0.0186(15) 0.0183(15) 0.0022(12) -0.0032(12) 0.0013(12)
C12 0.0121(14) 0.0160(15) 0.0175(14) 0.0003(12) -0.0028(11) -0.0003(12)
C13 0.0083(13) 0.0151(15) 0.0169(14) 0.0019(11) 0.0027(11) -0.0003(11)
C14 0.0212(16) 0.0138(15) 0.0186(15) 0.0005(12) -0.0055(12) -0.0001(12)
C15 0.0170(15) 0.0188(15) 0.0206(15) 0.0014(12) -0.0066(12) -0.0017(12)
C16 0.0219(17) 0.0187(16) 0.0219(16) -0.0003(13) -0.0113(13) 0.0034(13)
C17 0.0263(17) 0.0174(15) 0.0196(15) 0.0061(12) -0.0106(13) -0.0012(13)
C18 0.0200(16) 0.0215(16) 0.0186(15) 0.0021(13) -0.0058(13) -0.0014(13)
C19 0.0173(15) 0.0199(16) 0.0195(15) 0.0031(12) -0.0066(12) -0.0013(13)
C20 0.0255(17) 0.0241(17) 0.0241(17) 0.0081(14) -0.0084(14) -0.0065(14)
C21 0.051(3) 0.046(2) 0.040(2) 0.0064(18) -0.0135(19) -0.032(2)
C22 0.0249(19) 0.042(2) 0.050(2) 0.0088(18) 0.0007(17) -0.0063(17)
C23 0.032(2) 0.047(2) 0.051(2) 0.0277(19) -0.0079(18) -0.0139(18)
C24 0.0262(18) 0.0219(17) 0.0319(18) 0.0026(14) -0.0189(15) 0.0024(14)
C25 0.0307(19) 0.0297(19) 0.0322(19) 0.0006(15) -0.0142(16) 0.0074(15)
C26 0.025(2) 0.058(3) 0.110(4) 0.042(3) -0.037(2) -0.012(2)
C27 0.070(3) 0.062(3) 0.061(3) -0.032(2) -0.053(3) 0.037(2)
C28 0.0196(15) 0.0077(13) 0.0161(14) -0.0002(11) -0.0094(12) -0.0005(12)
C29 0.0155(15) 0.0163(15) 0.0238(16) 0.0023(12) -0.0043(12) -0.0009(12)
C30 0.0182(16) 0.0205(16) 0.0251(16) 0.0026(13) -0.0026(13) 0.0003(13)
C31 0.0278(17) 0.0118(15) 0.0246(16) -0.0008(12) -0.0053(14) 0.0025(13)
C32 0.0242(17) 0.0140(15) 0.0231(16) 0.0011(12) -0.0048(13) -0.0056(13)
C33 0.0137(15) 0.0156(15) 0.0205(15) -0.0004(12) -0.0038(12) -0.0001(12)
C34 0.0148(14) 0.0139(14) 0.0162(14) 0.0006(11) -0.0090(12) -0.0023(12)
C35 0.0138(14) 0.0134(14) 0.0177(14) 0.0013(11) -0.0045(12) -0.0009(12)
C36 0.0163(15) 0.0167(15) 0.0214(15) 0.0005(12) -0.0024(12) -0.0032(12)
C37 0.0126(15) 0.0232(16) 0.0188(15) -0.0013(12) 0.0012(12) -0.0012(13)
C38 0.0173(15) 0.0148(14) 0.0137(14) 0.0008(11) -0.0071(12) 0.0004(12)
C39 0.0154(15) 0.0115(14) 0.0175(14) 0.0013(11) -0.0053(12) -0.0031(12)
C40 0.0141(14) 0.0133(14) 0.0140(14) 0.0041(11) -0.0059(11) -0.0011(12)
C41 0.0181(15) 0.0125(14) 0.0155(14) 0.0007(11) -0.0019(12) -0.0005(12)
C42 0.0178(16) 0.0185(15) 0.0185(15) 0.0019(12) -0.0032(12) -0.0003(13)
C43 0.0212(16) 0.0205(16) 0.0205(15) -0.0001(13) -0.0053(13) -0.0045(13)
C44 0.0228(17) 0.0176(16) 0.0182(15) -0.0060(12) -0.0014(13) -0.0001(13)
C45 0.0178(16) 0.0193(16) 0.0202(15) -0.0025(13) -0.0016(12) -0.0008(13)
C46 0.0187(16) 0.0191(16) 0.0181(15) -0.0027(12) -0.0051(12) -0.0016(13)
C47 0.0252(18) 0.0262(18) 0.0367(19) -0.0093(15) -0.0144(15) 0.0003(15)
C48 0.072(3) 0.044(2) 0.055(3) -0.007(2) -0.049(2) -0.003(2)
C49 0.024(2) 0.044(2) 0.068(3) -0.015(2) -0.0114(19) -0.0098(18)
C50 0.037(2) 0.045(2) 0.060(3) -0.031(2) -0.016(2) -0.0043(19)
C51 0.0204(17) 0.0225(17) 0.0338(18) -0.0113(14) -0.0043(14) 0.0026(14)
C52 0.0193(18) 0.041(2) 0.052(2) -0.0094(18) 0.0021(16) 0.0020(16)
C53 0.0248(19) 0.036(2) 0.044(2) -0.0081(17) -0.0148(16) 0.0108(16)
C54 0.0267(19) 0.038(2) 0.048(2) -0.0227(18) -0.0056(17) 0.0111(16)
C55 0.0299(19) 0.038(2) 0.0233(17) 0.0040(15) -0.0115(15) -0.0028(16)
C56 0.0256(17) 0.0129(15) 0.0167(15) 0.0030(12) -0.0080(13) -0.0044(13)
C57 0.0288(18) 0.0317(18) 0.0151(15) 0.0004(13) -0.0040(13) 0.0010(15)
C58 0.0224(17) 0.0154(15) 0.0233(16) 0.0008(13) 0.0013(13) -0.0029(13)
C59 0.0278(19) 0.050(2) 0.0241(17) -0.0034(16) 0.0020(15) 0.0080(17)
C60 0.062(3) 0.063(3) 0.036(2) -0.001(2) -0.004(2) 0.037(2)
C61 0.091(4) 0.052(3) 0.057(3) -0.015(2) -0.050(3) 0.034(3)
C62 0.050(3) 0.047(3) 0.083(4) 0.005(2) -0.025(3) 0.005(2)
C63 0.049(3) 0.055(3) 0.036(2) 0.0082(19) -0.0006(19) 0.008(2)
C64 0.051(3) 0.069(3) 0.032(2) 0.001(2) -0.0094(19) 0.001(2)
C65 0.040(2) 0.070(3) 0.042(2) 0.012(2) -0.0007(19) 0.016(2)
C66 0.071(3) 0.057(3) 0.041(2) 0.011(2) -0.025(2) -0.007(3)
C67 0.041(3) 0.074(3) 0.041(2) 0.010(2) -0.002(2) 0.003(2)
C68 0.076(4) 0.050(3) 0.041(2) 0.002(2) -0.011(2) 0.004(3)
C69 0.059(3) 0.070(3) 0.048(3) 0.027(2) -0.013(2) -0.016(3)
C70 0.046(3) 0.103(4) 0.038(3) 0.037(3) 0.006(2) 0.009(3)
C71 0.083(4) 0.061(3) 0.024(2) 0.005(2) -0.010(2) 0.023(3)

loop_
_atom_type_symbol
_atom_type_description
_atom_type_scat_dispersion_real
_atom_type_scat_dispersion_imag
_atom_type_scat_source
C C 0.0033 0.0016 'International Tables Vol C Tables 4.2.6.8 and 6.1.1.4'
H H 0.0000 0.0000 'International Tables Vol C Tables 4.2.6.8 and 6.1.1.4'
N N 0.0061 0.0033 'International Tables Vol C Tables 4.2.6.8 and 6.1.1.4'
O O 0.0106 0.0060 'International Tables Vol C Tables 4.2.6.8 and 6.1.1.4'
S S 0.1246 0.1234 'International Tables Vol C Tables 4.2.6.8 and 6.1.1.4'
Ir Ir -1.4442 7.9887 'International Tables Vol C Tables 4.2.6.8 and 6.1.1.4'

loop_
_geom_angle_atom_site_label_1
_geom_angle_atom_site_label_2
_geom_angle_atom_site_label_3
_geom_angle
_geom_angle_site_symmetry_1
_geom_angle_site_symmetry_3
_geom_angle_publ_flag
C40 Ir1 C13 91.90(11) . . ?
C40 Ir1 N2 80.01(11) . . ?
C13 Ir1 N2 95.01(10) . . ?
C40 Ir1 N1 94.70(11) . . ?
C13 Ir1 N1 80.83(10) . . ?
N2 Ir1 N1 173.20(8) . . ?
C40 Ir1 O2 178.95(8) . . ?
C13 Ir1 O2 88.79(10) . . ?
N2 Ir1 O2 99.14(9) . . ?
N1 Ir1 O2 86.20(9) . . ?
C40 Ir1 O1 91.50(9) . . ?
C13 Ir1 O1 175.75(8) . . ?
N2 Ir1 O1 88.10(8) . . ?
N1 Ir1 O1 96.34(8) . . ?
O2 Ir1 O1 87.84(8) . . ?
C7 S1 C6 89.88(14) . . ?
C34 S2 C33 89.99(14) . . ?
C56 O1 Ir1 124.69(19) . . ?
C58 O2 Ir1 126.37(19) . . ?
C7 N1 C1 112.1(2) . . ?
C7 N1 Ir1 113.14(19) . . ?
C1 N1 Ir1 134.67(18) . . ?
C34 N2 C28 112.2(2) . . ?
C34 N2 Ir1 114.18(19) . . ?
C28 N2 Ir1 133.66(19) . . ?
C2 C1 N1 127.4(3) . . ?
C2 C1 C6 119.5(3) . . ?
N1 C1 C6 113.1(2) . . ?
C3 C2 C1 119.1(3) . . ?
C3 C2 H2 120.5 . . ?
C1 C2 H2 120.5 . . ?
C2 C3 C4 121.2(3) . . ?
C2 C3 H3 119.4 . . ?
C4 C3 H3 119.4 . . ?
C5 C4 C3 120.6(3) . . ?
C5 C4 H4 119.7 . . ?
C3 C4 H4 119.7 . . ?
C4 C5 C6 118.6(3) . . ?
C4 C5 H5 120.7 . . ?
C6 C5 H5 120.7 . . ?
C5 C6 C1 121.1(3) . . ?
C5 C6 S1 128.6(2) . . ?
C1 C6 S1 110.3(2) . . ?
N1 C7 C8 118.3(2) . . ?
N1 C7 S1 114.6(2) . . ?
C8 C7 S1 126.7(2) . . ?
C9 C8 C13 122.0(3) . . ?
C9 C8 C7 125.1(2) . . ?
C13 C8 C7 112.8(2) . . ?
C10 C9 C8 119.7(2) . . ?
C10 C9 H9 120.2 . . ?
C8 C9 H9 120.2 . . ?
C9 C10 C11 120.4(3) . . ?
C9 C10 H10 119.8 . . ?
C11 C10 H10 119.8 . . ?
C12 C11 C10 119.2(3) . . ?
C12 C11 C14 121.2(2) . . ?
C10 C11 C14 119.6(2) . . ?
C11 C12 C13 122.7(2) . . ?
C11 C12 H12 118.7 . . ?
C13 C12 H12 118.7 . . ?
C12 C13 C8 116.0(2) . . ?
C12 C13 Ir1 130.0(2) . . ?
C8 C13 Ir1 114.0(2) . . ?
C19 C14 C15 118.9(3) . . ?
C19 C14 C11 119.7(3) . . ?
C15 C14 C11 121.4(3) . . ?
C16 C15 C14 121.2(3) . . ?
C16 C15 H15 119.4 . . ?
C14 C15 H15 119.4 . . ?
C17 C16 C15 118.2(3) . . ?
C17 C16 C24 120.2(3) . . ?
C15 C16 C24 121.5(3) . . ?
C16 C17 C18 122.3(3) . . ?
C16 C17 H17 118.8 . . ?
C18 C17 H17 118.8 . . ?
C19 C18 C17 117.6(3) . . ?
C19 C18 C20 119.0(3) . . ?
C17 C18 C20 123.4(3) . . ?
C14 C19 C18 121.7(3) . . ?
C14 C19 H19 119.1 . . ?
C18 C19 H19 119.1 . . ?
C23 C20 C21 109.1(3) . . ?
C23 C20 C22 108.5(3) . . ?
C21 C20 C22 108.5(3) . . ?
C23 C20 C18 112.2(3) . . ?
C21 C20 C18 109.3(3) . . ?
C22 C20 C18 109.2(3) . . ?
C20 C21 H21A 109.5 . . ?
C20 C21 H21B 109.5 . . ?
H21A C21 H21B 109.5 . . ?
C20 C21 H21C 109.5 . . ?
H21A C21 H21C 109.5 . . ?
H21B C21 H21C 109.5 . . ?
C20 C22 H22A 109.5 . . ?
C20 C22 H22B 109.5 . . ?
H22A C22 H22B 109.5 . . ?
C20 C22 H22C 109.5 . . ?
H22A C22 H22C 109.5 . . ?
H22B C22 H22C 109.5 . . ?
C20 C23 H23A 109.5 . . ?
C20 C23 H23B 109.5 . . ?
H23A C23 H23B 109.5 . . ?
C20 C23 H23C 109.5 . . ?
H23A C23 H23C 109.5 . . ?
H23B C23 H23C 109.5 . . ?
C26 C24 C25 107.0(3) . . ?
C26 C24 C27 109.7(3) . . ?
C25 C24 C27 108.3(3) . . ?
C26 C24 C16 112.0(3) . . ?
C25 C24 C16 111.3(2) . . ?
C27 C24 C16 108.4(3) . . ?
C24 C25 H25A 109.5 . . ?
C24 C25 H25B 109.5 . . ?
H25A C25 H25B 109.5 . . ?
C24 C25 H25C 109.5 . . ?
H25A C25 H25C 109.5 . . ?
H25B C25 H25C 109.5 . . ?
C24 C26 H26A 109.5 . . ?
C24 C26 H26B 109.5 . . ?
H26A C26 H26B 109.5 . . ?
C24 C26 H26C 109.5 . . ?
H26A C26 H26C 109.5 . . ?
H26B C26 H26C 109.5 . . ?
C24 C27 H27A 109.5 . . ?
C24 C27 H27B 109.5 . . ?
H27A C27 H27B 109.5 . . ?
C24 C27 H27C 109.5 . . ?
H27A C27 H27C 109.5 . . ?
H27B C27 H27C 109.5 . . ?
C29 C28 N2 126.7(2) . . ?
C29 C28 C33 120.2(3) . . ?
N2 C28 C33 113.1(3) . . ?
C30 C29 C28 119.0(3) . . ?
C30 C29 H29 120.5 . . ?
C28 C29 H29 120.5 . . ?
C29 C30 C31 120.4(3) . . ?
C29 C30 H30 119.8 . . ?
C31 C30 H30 119.8 . . ?
C32 C31 C30 121.4(3) . . ?
C32 C31 H31 119.3 . . ?
C30 C31 H31 119.3 . . ?
C31 C32 C33 118.0(3) . . ?
C31 C32 H32 121.0 . . ?
C33 C32 H32 121.0 . . ?
C32 C33 C28 120.9(3) . . ?
C32 C33 S2 129.0(2) . . ?
C28 C33 S2 110.1(2) . . ?
N2 C34 C35 117.9(2) . . ?
N2 C34 S2 114.7(2) . . ?
C35 C34 S2 127.3(2) . . ?
C36 C35 C40 121.9(3) . . ?
C36 C35 C34 126.1(2) . . ?
C40 C35 C34 111.9(2) . . ?
C37 C36 C35 120.1(3) . . ?
C37 C36 H36 120.0 . . ?
C35 C36 H36 120.0 . . ?
C36 C37 C38 119.8(3) . . ?
C36 C37 H37 120.1 . . ?
C38 C37 H37 120.1 . . ?
C39 C38 C37 119.3(3) . . ?
C39 C38 C41 120.4(2) . . ?
C37 C38 C41 120.3(3) . . ?
C38 C39 C40 122.6(2) . . ?
C38 C39 H39 118.7 . . ?
C40 C39 H39 118.7 . . ?
C39 C40 C35 116.1(3) . . ?
C39 C40 Ir1 128.9(2) . . ?
C35 C40 Ir1 115.0(2) . . ?
C46 C41 C42 119.3(3) . . ?
C46 C41 C38 121.4(2) . . ?
C42 C41 C38 119.3(3) . . ?
C43 C42 C41 120.8(3) . . ?
C43 C42 H42 119.6 . . ?
C41 C42 H42 119.6 . . ?
C42 C43 C44 118.8(3) . . ?
C42 C43 C47 119.1(3) . . ?
C44 C43 C47 122.1(3) . . ?
C43 C44 C45 121.7(3) . . ?
C43 C44 H44 119.1 . . ?
C45 C44 H44 119.1 . . ?
C46 C45 C44 117.7(3) . . ?
C46 C45 C51 119.4(2) . . ?
C44 C45 C51 122.9(3) . . ?
C41 C46 C45 121.7(3) . . ?
C41 C46 H46 119.2 . . ?
C45 C46 H46 119.2 . . ?
C49 C47 C48 109.3(3) . . ?
C49 C47 C50 108.6(3) . . ?
C48 C47 C50 107.9(3) . . ?
C49 C47 C43 109.9(3) . . ?
C48 C47 C43 108.9(3) . . ?
C50 C47 C43 112.1(3) . . ?
C47 C48 H48A 109.5 . . ?
C47 C48 H48B 109.5 . . ?
H48A C48 H48B 109.5 . . ?
C47 C48 H48C 109.5 . . ?
H48A C48 H48C 109.5 . . ?
H48B C48 H48C 109.5 . . ?
C47 C49 H49A 109.5 . . ?
C47 C49 H49B 109.5 . . ?
H49A C49 H49B 109.5 . . ?
C47 C49 H49C 109.5 . . ?
H49A C49 H49C 109.5 . . ?
H49B C49 H49C 109.5 . . ?
C47 C50 H50A 109.5 . . ?
C47 C50 H50B 109.5 . . ?
H50A C50 H50B 109.5 . . ?
C47 C50 H50C 109.5 . . ?
H50A C50 H50C 109.5 . . ?
H50B C50 H50C 109.5 . . ?
C45 C51 C52 110.0(3) . . ?
C45 C51 C53 109.2(3) . . ?
C52 C51 C53 110.1(3) . . ?
C45 C51 C54 112.6(2) . . ?
C52 C51 C54 107.8(3) . . ?
C53 C51 C54 107.1(3) . . ?
C51 C52 H52A 109.5 . . ?
C51 C52 H52B 109.5 . . ?
H52A C52 H52B 109.5 . . ?
C51 C52 H52C 109.5 . . ?
H52A C52 H52C 109.5 . . ?
H52B C52 H52C 109.5 . . ?
C51 C53 H53A 109.5 . . ?
C51 C53 H53B 109.5 . . ?
H53A C53 H53B 109.5 . . ?
C51 C53 H53C 109.5 . . ?
H53A C53 H53C 109.5 . . ?
H53B C53 H53C 109.5 . . ?
C51 C54 H54A 109.5 . . ?
C51 C54 H54B 109.5 . . ?
H54A C54 H54B 109.5 . . ?
C51 C54 H54C 109.5 . . ?
H54A C54 H54C 109.5 . . ?
H54B C54 H54C 109.5 . . ?
C56 C55 H55A 109.5 . . ?
C56 C55 H55B 109.5 . . ?
H55A C55 H55B 109.5 . . ?
C56 C55 H55C 109.5 . . ?
H55A C55 H55C 109.5 . . ?
H55B C55 H55C 109.5 . . ?
O1 C56 C57 127.1(3) . . ?
O1 C56 C55 114.9(3) . . ?
C57 C56 C55 118.0(3) . . ?
C56 C57 C58 127.8(3) . . ?
C56 C57 H57 116.1 . . ?
C58 C57 H57 116.1 . . ?
O2 C58 C57 125.9(3) . . ?
O2 C58 C59 115.4(3) . . ?
C57 C58 C59 118.7(3) . . ?
C58 C59 H59A 109.5 . . ?
C58 C59 H59B 109.5 . . ?
H59A C59 H59B 109.5 . . ?
C58 C59 H59C 109.5 . . ?
H59A C59 H59C 109.5 . . ?
H59B C59 H59C 109.5 . . ?
C65 C60 C61 120.5(4) . . ?
C65 C60 H60 119.8 . . ?
C61 C60 H60 119.8 . . ?
C60 C61 C62 120.1(4) . . ?
C60 C61 H61 119.9 . . ?
C62 C61 H61 119.9 . . ?
C63 C62 C61 117.9(4) . . ?
C63 C62 H62 121.0 . . ?
C61 C62 H62 121.0 . . ?
C64 C63 C62 119.8(4) . . ?
C64 C63 H63 120.1 . . ?
C62 C63 H63 120.1 . . ?
C65 C64 C63 121.4(4) . . ?
C65 C64 H64 119.3 . . ?
C63 C64 H64 119.3 . . ?
C60 C65 C64 120.3(4) . . ?
C60 C65 H65 119.9 . . ?
C64 C65 H65 119.9 . . ?
C71 C66 C67 120.1(4) . . ?
C71 C66 H66 120.0 . . ?
C67 C66 H66 120.0 . . ?
C66 C67 C68 119.5(4) . . ?
C66 C67 H67 120.2 . . ?
C68 C67 H67 120.2 . . ?
C69 C68 C67 120.7(5) . . ?
C69 C68 H68 119.7 . . ?
C67 C68 H68 119.7 . . ?
C68 C69 C70 119.7(4) . . ?
C68 C69 H69 120.1 . . ?
C70 C69 H69 120.1 . . ?
C69 C70 C71 120.5(5) . . ?
C69 C70 H70 119.8 . . ?
C71 C70 H70 119.8 . . ?
C66 C71 C70 119.5(4) . . ?
C66 C71 H71 120.3 . . ?
C70 C71 H71 120.3 . . ?

loop_
_geom_bond_atom_site_label_1
_geom_bond_atom_site_label_2
_geom_bond_distance
_geom_bond_site_symmetry_2
_geom_bond_publ_flag
Ir1 C40 1.992(3) . ?
Ir1 C13 1.992(3) . ?
Ir1 N2 2.044(2) . ?
Ir1 N1 2.045(2) . ?
Ir1 O2 2.131(2) . ?
Ir1 O1 2.1573(19) . ?
S1 C7 1.730(3) . ?
S1 C6 1.734(3) . ?
S2 C34 1.730(3) . ?
S2 C33 1.740(3) . ?
O1 C56 1.270(3) . ?
O2 C58 1.266(3) . ?
N1 C7 1.325(4) . ?
N1 C1 1.396(4) . ?
N2 C34 1.322(4) . ?
N2 C28 1.402(4) . ?
C1 C2 1.383(4) . ?
C1 C6 1.409(4) . ?
C2 C3 1.380(4) . ?
C2 H2 0.9500 . ?
C3 C4 1.399(4) . ?
C3 H3 0.9500 . ?
C4 C5 1.367(5) . ?
C4 H4 0.9500 . ?
C5 C6 1.394(4) . ?
C5 H5 0.9500 . ?
C7 C8 1.435(4) . ?
C8 C9 1.400(4) . ?
C8 C13 1.419(4) . ?
C9 C10 1.374(4) . ?
C9 H9 0.9500 . ?
C10 C11 1.403(4) . ?
C10 H10 0.9500 . ?
C11 C12 1.390(4) . ?
C11 C14 1.490(4) . ?
C12 C13 1.403(4) . ?
C12 H12 0.9500 . ?
C14 C19 1.389(4) . ?
C14 C15 1.396(4) . ?
C15 C16 1.394(4) . ?
C15 H15 0.9500 . ?
C16 C17 1.389(4) . ?
C16 C24 1.538(4) . ?
C17 C18 1.401(4) . ?
C17 H17 0.9500 . ?
C18 C19 1.393(4) . ?
C18 C20 1.536(4) . ?
C19 H19 0.9500 . ?
C20 C23 1.530(4) . ?
C20 C21 1.530(4) . ?
C20 C22 1.535(5) . ?
C21 H21A 0.9800 . ?
C21 H21B 0.9800 . ?
C21 H21C 0.9800 . ?
C22 H22A 0.9800 . ?
C22 H22B 0.9800 . ?
C22 H22C 0.9800 . ?
C23 H23A 0.9800 . ?
C23 H23B 0.9800 . ?
C23 H23C 0.9800 . ?
C24 C26 1.527(5) . ?
C24 C25 1.528(4) . ?
C24 C27 1.536(5) . ?
C25 H25A 0.9800 . ?
C25 H25B 0.9800 . ?
C25 H25C 0.9800 . ?
C26 H26A 0.9800 . ?
C26 H26B 0.9800 . ?
C26 H26C 0.9800 . ?
C27 H27A 0.9800 . ?
C27 H27B 0.9800 . ?
C27 H27C 0.9800 . ?
C28 C29 1.384(4) . ?
C28 C33 1.408(4) . ?
C29 C30 1.379(4) . ?
C29 H29 0.9500 . ?
C30 C31 1.404(4) . ?
C30 H30 0.9500 . ?
C31 C32 1.379(4) . ?
C31 H31 0.9500 . ?
C32 C33 1.390(4) . ?
C32 H32 0.9500 . ?
C34 C35 1.440(4) . ?
C35 C36 1.387(4) . ?
C35 C40 1.426(4) . ?
C36 C37 1.383(4) . ?
C36 H36 0.9500 . ?
C37 C38 1.406(4) . ?
C37 H37 0.9500 . ?
C38 C39 1.394(4) . ?
C38 C41 1.489(4) . ?
C39 C40 1.397(4) . ?
C39 H39 0.9500 . ?
C41 C46 1.383(4) . ?
C41 C42 1.399(4) . ?
C42 C43 1.387(4) . ?
C42 H42 0.9500 . ?
C43 C44 1.393(4) . ?
C43 C47 1.541(4) . ?
C44 C45 1.407(4) . ?
C44 H44 0.9500 . ?
C45 C46 1.395(4) . ?
C45 C51 1.525(4) . ?
C46 H46 0.9500 . ?
C47 C49 1.520(5) . ?
C47 C48 1.534(5) . ?
C47 C50 1.535(5) . ?
C48 H48A 0.9800 . ?
C48 H48B 0.9800 . ?
C48 H48C 0.9800 . ?
C49 H49A 0.9800 . ?
C49 H49B 0.9800 . ?
C49 H49C 0.9800 . ?
C50 H50A 0.9800 . ?
C50 H50B 0.9800 . ?
C50 H50C 0.9800 . ?
C51 C52 1.540(4) . ?
C51 C53 1.542(5) . ?
C51 C54 1.545(4) . ?
C52 H52A 0.9800 . ?
C52 H52B 0.9800 . ?
C52 H52C 0.9800 . ?
C53 H53A 0.9800 . ?
C53 H53B 0.9800 . ?
C53 H53C 0.9800 . ?
C54 H54A 0.9800 . ?
C54 H54B 0.9800 . ?
C54 H54C 0.9800 . ?
C55 C56 1.522(4) . ?
C55 H55A 0.9800 . ?
C55 H55B 0.9800 . ?
C55 H55C 0.9800 . ?
C56 C57 1.389(4) . ?
C57 C58 1.409(4) . ?
C57 H57 0.9500 . ?
C58 C59 1.500(4) . ?
C59 H59A 0.9800 . ?
C59 H59B 0.9800 . ?
C59 H59C 0.9800 . ?
C60 C65 1.347(6) . ?
C60 C61 1.363(7) . ?
C60 H60 0.9500 . ?
C61 C62 1.431(7) . ?
C61 H61 0.9500 . ?
C62 C63 1.374(6) . ?
C62 H62 0.9500 . ?
C63 C64 1.371(6) . ?
C63 H63 0.9500 . ?
C64 C65 1.365(5) . ?
C64 H64 0.9500 . ?
C65 H65 0.9500 . ?
C66 C71 1.368(6) . ?
C66 C67 1.371(6) . ?
C66 H66 0.9500 . ?
C67 C68 1.386(6) . ?
C67 H67 0.9500 . ?
C68 C69 1.351(6) . ?
C68 H68 0.9500 . ?
C69 C70 1.369(7) . ?
C69 H69 0.9500 . ?
C70 C71 1.384(7) . ?
C70 H70 0.9500 . ?
C71 H71 0.9500 . ?

loop_
_geom_torsion_atom_site_label_1
_geom_torsion_atom_site_label_2
_geom_torsion_atom_site_label_3
_geom_torsion_atom_site_label_4
_geom_torsion
_geom_torsion_site_symmetry_1
_geom_torsion_site_symmetry_2
_geom_torsion_site_symmetry_3
_geom_torsion_site_symmetry_4
_geom_torsion_publ_flag
C40 Ir1 O1 C56 177.9(2) . . . . ?
N2 Ir1 O1 C56 -102.2(2) . . . . ?
N1 Ir1 O1 C56 83.0(2) . . . . ?
O2 Ir1 O1 C56 -2.9(2) . . . . ?
C13 Ir1 O2 C58 -177.7(2) . . . . ?
N2 Ir1 O2 C58 87.4(2) . . . . ?
N1 Ir1 O2 C58 -96.8(2) . . . . ?
O1 Ir1 O2 C58 -0.3(2) . . . . ?
C40 Ir1 N1 C7 98.5(2) . . . . ?
C13 Ir1 N1 C7 7.3(2) . . . . ?
O2 Ir1 N1 C7 -82.1(2) . . . . ?
O1 Ir1 N1 C7 -169.5(2) . . . . ?
C40 Ir1 N1 C1 -76.8(3) . . . . ?
C13 Ir1 N1 C1 -168.0(3) . . . . ?
O2 Ir1 N1 C1 102.7(3) . . . . ?
O1 Ir1 N1 C1 15.3(3) . . . . ?
C40 Ir1 N2 C34 8.31(18) . . . . ?
C13 Ir1 N2 C34 99.4(2) . . . . ?
O2 Ir1 N2 C34 -171.06(18) . . . . ?
O1 Ir1 N2 C34 -83.55(19) . . . . ?
C40 Ir1 N2 C28 -172.5(2) . . . . ?
C13 Ir1 N2 C28 -81.5(2) . . . . ?
O2 Ir1 N2 C28 8.1(2) . . . . ?
O1 Ir1 N2 C28 95.6(2) . . . . ?
C7 N1 C1 C2 -176.8(3) . . . . ?
Ir1 N1 C1 C2 -1.6(5) . . . . ?
C7 N1 C1 C6 1.1(4) . . . . ?
Ir1 N1 C1 C6 176.3(2) . . . . ?
N1 C1 C2 C3 178.2(3) . . . . ?
C6 C1 C2 C3 0.4(5) . . . . ?
C1 C2 C3 C4 0.2(5) . . . . ?
C2 C3 C4 C5 -0.5(5) . . . . ?
C3 C4 C5 C6 0.1(6) . . . . ?
C4 C5 C6 C1 0.5(6) . . . . ?
C4 C5 C6 S1 -177.8(3) . . . . ?
C2 C1 C6 C5 -0.7(5) . . . . ?
N1 C1 C6 C5 -178.8(3) . . . . ?
C2 C1 C6 S1 177.8(2) . . . . ?
N1 C1 C6 S1 -0.2(3) . . . . ?
C7 S1 C6 C5 178.0(4) . . . . ?
C7 S1 C6 C1 -0.5(3) . . . . ?
C1 N1 C7 C8 171.6(3) . . . . ?
Ir1 N1 C7 C8 -4.7(4) . . . . ?
C1 N1 C7 S1 -1.4(3) . . . . ?
Ir1 N1 C7 S1 -177.79(13) . . . . ?
C6 S1 C7 N1 1.1(3) . . . . ?
C6 S1 C7 C8 -171.3(3) . . . . ?
N1 C7 C8 C9 -178.3(3) . . . . ?
S1 C7 C8 C9 -6.1(5) . . . . ?
N1 C7 C8 C13 -2.4(4) . . . . ?
S1 C7 C8 C13 169.7(2) . . . . ?
C13 C8 C9 C10 -2.6(5) . . . . ?
C7 C8 C9 C10 172.9(3) . . . . ?
C8 C9 C10 C11 0.1(5) . . . . ?
C9 C10 C11 C12 2.2(5) . . . . ?
C9 C10 C11 C14 -175.5(3) . . . . ?
C10 C11 C12 C13 -2.1(5) . . . . ?
C14 C11 C12 C13 175.6(3) . . . . ?
C11 C12 C13 C8 -0.3(4) . . . . ?
C11 C12 C13 Ir1 177.4(2) . . . . ?
C9 C8 C13 C12 2.7(4) . . . . ?
C7 C8 C13 C12 -173.3(3) . . . . ?
C9 C8 C13 Ir1 -175.5(2) . . . . ?
C7 C8 C13 Ir1 8.6(3) . . . . ?
C40 Ir1 C13 C12 79.2(3) . . . . ?
N2 Ir1 C13 C12 -1.0(3) . . . . ?
N1 Ir1 C13 C12 173.6(3) . . . . ?
O2 Ir1 C13 C12 -100.0(3) . . . . ?
C40 Ir1 C13 C8 -103.0(2) . . . . ?
N2 Ir1 C13 C8 176.8(2) . . . . ?
N1 Ir1 C13 C8 -8.6(2) . . . . ?
O2 Ir1 C13 C8 77.8(2) . . . . ?
C12 C11 C14 C19 -32.8(4) . . . . ?
C10 C11 C14 C19 144.9(3) . . . . ?
C12 C11 C14 C15 148.0(3) . . . . ?
C10 C11 C14 C15 -34.3(4) . . . . ?
C19 C14 C15 C16 -0.6(5) . . . . ?
C11 C14 C15 C16 178.6(3) . . . . ?
C14 C15 C16 C17 1.2(5) . . . . ?
C14 C15 C16 C24 -176.2(3) . . . . ?
C15 C16 C17 C18 -0.2(5) . . . . ?
C24 C16 C17 C18 177.1(3) . . . . ?
C16 C17 C18 C19 -1.2(5) . . . . ?
C16 C17 C18 C20 179.1(3) . . . . ?
C15 C14 C19 C18 -0.9(5) . . . . ?
C11 C14 C19 C18 179.9(3) . . . . ?
C17 C18 C19 C14 1.8(5) . . . . ?
C20 C18 C19 C14 -178.5(3) . . . . ?
C19 C18 C20 C23 -180.0(3) . . . . ?
C17 C18 C20 C23 -0.3(5) . . . . ?
C19 C18 C20 C21 58.9(4) . . . . ?
C17 C18 C20 C21 -121.4(3) . . . . ?
C19 C18 C20 C22 -59.6(4) . . . . ?
C17 C18 C20 C22 120.0(3) . . . . ?
C17 C16 C24 C26 166.9(3) . . . . ?
C15 C16 C24 C26 -15.9(5) . . . . ?
C17 C16 C24 C25 47.1(4) . . . . ?
C15 C16 C24 C25 -135.6(3) . . . . ?
C17 C16 C24 C27 -71.9(4) . . . . ?
C15 C16 C24 C27 105.4(4) . . . . ?
C34 N2 C28 C29 -177.1(3) . . . . ?
Ir1 N2 C28 C29 3.7(4) . . . . ?
C34 N2 C28 C33 1.7(3) . . . . ?
Ir1 N2 C28 C33 -177.49(18) . . . . ?
N2 C28 C29 C30 -179.4(3) . . . . ?
C33 C28 C29 C30 1.9(4) . . . . ?
C28 C29 C30 C31 0.9(4) . . . . ?
C29 C30 C31 C32 -2.0(4) . . . . ?
C30 C31 C32 C33 0.2(4) . . . . ?
C31 C32 C33 C28 2.6(4) . . . . ?
C31 C32 C33 S2 -179.7(2) . . . . ?
C29 C28 C33 C32 -3.7(4) . . . . ?
N2 C28 C33 C32 177.4(2) . . . . ?
C29 C28 C33 S2 178.2(2) . . . . ?
N2 C28 C33 S2 -0.7(3) . . . . ?
C34 S2 C33 C32 -178.2(3) . . . . ?
C34 S2 C33 C28 -0.3(2) . . . . ?
C28 N2 C34 C35 174.6(2) . . . . ?
Ir1 N2 C34 C35 -6.0(3) . . . . ?
C28 N2 C34 S2 -1.9(3) . . . . ?
Ir1 N2 C34 S2 177.43(11) . . . . ?
C33 S2 C34 N2 1.3(2) . . . . ?
C33 S2 C34 C35 -174.9(2) . . . . ?
N2 C34 C35 C36 -179.0(3) . . . . ?
S2 C34 C35 C36 -2.9(4) . . . . ?
N2 C34 C35 C40 -1.6(3) . . . . ?
S2 C34 C35 C40 174.5(2) . . . . ?
C40 C35 C36 C37 -3.1(4) . . . . ?
C34 C35 C36 C37 174.1(3) . . . . ?
C35 C36 C37 C38 -1.9(4) . . . . ?
C36 C37 C38 C39 4.4(4) . . . . ?
C36 C37 C38 C41 -176.1(3) . . . . ?
C37 C38 C39 C40 -2.1(4) . . . . ?
C41 C38 C39 C40 178.3(2) . . . . ?
C38 C39 C40 C35 -2.6(4) . . . . ?
C38 C39 C40 Ir1 176.3(2) . . . . ?
C36 C35 C40 C39 5.2(4) . . . . ?
C34 C35 C40 C39 -172.4(2) . . . . ?
C36 C35 C40 Ir1 -173.8(2) . . . . ?
C34 C35 C40 Ir1 8.6(3) . . . . ?
C13 Ir1 C40 C39 77.2(3) . . . . ?
N2 Ir1 C40 C39 172.0(3) . . . . ?
N1 Ir1 C40 C39 -3.7(3) . . . . ?
O1 Ir1 C40 C39 -100.2(2) . . . . ?
C13 Ir1 C40 C35 -103.9(2) . . . . ?
N2 Ir1 C40 C35 -9.16(19) . . . . ?
N1 Ir1 C40 C35 175.13(19) . . . . ?
O1 Ir1 C40 C35 78.6(2) . . . . ?
C39 C38 C41 C46 135.6(3) . . . . ?
C37 C38 C41 C46 -44.0(4) . . . . ?
C39 C38 C41 C42 -43.6(4) . . . . ?
C37 C38 C41 C42 136.8(3) . . . . ?
C46 C41 C42 C43 0.7(4) . . . . ?
C38 C41 C42 C43 179.9(3) . . . . ?
C41 C42 C43 C44 -1.6(4) . . . . ?
C41 C42 C43 C47 178.6(3) . . . . ?
C42 C43 C44 C45 1.1(4) . . . . ?
C47 C43 C44 C45 -179.2(3) . . . . ?
C43 C44 C45 C46 0.3(4) . . . . ?
C43 C44 C45 C51 -178.1(3) . . . . ?
C42 C41 C46 C45 0.8(4) . . . . ?
C38 C41 C46 C45 -178.4(3) . . . . ?
C44 C45 C46 C41 -1.3(4) . . . . ?
C51 C45 C46 C41 177.2(3) . . . . ?
C42 C43 C47 C49 63.7(4) . . . . ?
C44 C43 C47 C49 -116.1(3) . . . . ?
C42 C43 C47 C48 -56.1(4) . . . . ?
C44 C43 C47 C48 124.2(3) . . . . ?
C42 C43 C47 C50 -175.4(3) . . . . ?
C44 C43 C47 C50 4.9(4) . . . . ?
C46 C45 C51 C52 57.6(4) . . . . ?
C44 C45 C51 C52 -124.0(3) . . . . ?
C46 C45 C51 C53 -63.3(4) . . . . ?
C44 C45 C51 C53 115.1(3) . . . . ?
C46 C45 C51 C54 177.9(3) . . . . ?
C44 C45 C51 C54 -3.7(4) . . . . ?
Ir1 O1 C56 C57 5.7(4) . . . . ?
Ir1 O1 C56 C55 -172.56(18) . . . . ?
O1 C56 C57 C58 -4.9(5) . . . . ?
C55 C56 C57 C58 173.3(3) . . . . ?
Ir1 O2 C58 C57 1.2(4) . . . . ?
Ir1 O2 C58 C59 -179.7(2) . . . . ?
C56 C57 C58 O2 0.9(5) . . . . ?
C56 C57 C58 C59 -178.2(3) . . . . ?
C65 C60 C61 C62 1.3(7) . . . . ?
C60 C61 C62 C63 -1.4(6) . . . . ?
C61 C62 C63 C64 0.7(6) . . . . ?
C62 C63 C64 C65 0.0(7) . . . . ?
C61 C60 C65 C64 -0.6(7) . . . . ?
C63 C64 C65 C60 0.0(7) . . . . ?
C71 C66 C67 C68 -1.0(6) . . . . ?
C66 C67 C68 C69 1.6(6) . . . . ?
C67 C68 C69 C70 -0.8(7) . . . . ?
C68 C69 C70 C71 -0.6(7) . . . . ?
C67 C66 C71 C70 -0.4(6) . . . . ?
C69 C70 C71 C66 1.2(6) . . . . ?
